data_7703448
loop_
_publ_author_name
'Landman, Iris R.'
'Suleymanov, Abdusalom A.'
'Fadaei-Tirani, Farzaneh'
'Scopelliti, Rosario'
'Chadwick, F. Mark'
'Severin, Kay'

_publ_section_title
;
 Br\/onsted and Lewis acid adducts of triazenes.
;
_journal_issue 7
_journal_name_full 'Dalton transactions (Cambridge, England : 2003)'
_journal_page_first 2317
_journal_page_last 2322
_journal_paper_doi 10.1039/d0dt00049c
_journal_volume 49
_journal_year 2020
_chemical_formula_moiety 'C30 H19 B F15 N3'
_chemical_formula_sum 'C30 H19 B F15 N3'
_chemical_formula_weight 717.29
_space_group_crystal_system orthorhombic
_space_group_IT_number 61
_space_group_name_Hall '-P 2ac 2ab'
_space_group_name_H-M_alt 'P b c a'
_atom_sites_solution_hydrogens geom
_atom_sites_solution_primary dual
_atom_sites_solution_secondary difmap
_audit_creation_date 2019-10-21
_audit_creation_method
;
Olex2 1.3-alpha
(compiled 2019.10.11 svn.r3662 for OlexSys, GUI svn.r5962)
;
_audit_update_record
;
2019-11-20 deposited with the CCDC.	2020-02-04 downloaded from the CCDC.
;
_cell_angle_alpha 90
_cell_angle_beta 90
_cell_angle_gamma 90
_cell_formula_units_Z 8
_cell_length_a 18.9040(6)
_cell_length_b 16.3612(6)
_cell_length_c 19.3108(5)
_cell_measurement_reflns_used 6416
_cell_measurement_temperature 140.00(10)
_cell_measurement_theta_max 72.1820
_cell_measurement_theta_min 4.2210
_cell_volume 5972.7(3)
_computing_cell_refinement 'CrysAlisPro 1.171.40.62a (Rigaku OD, 2019)'
_computing_data_collection 'CrysAlisPro 1.171.40.62a (Rigaku OD, 2019)'
_computing_data_reduction 'CrysAlisPro 1.171.40.62a (Rigaku OD, 2019)'
_computing_molecular_graphics 'Olex2 1.3-alpha (Dolomanov et al., 2009)'
_computing_publication_material 'Olex2 1.3-alpha (Dolomanov et al., 2009)'
_computing_structure_refinement 'ShelXL 2018/3 (Sheldrick, 2015)'
_computing_structure_solution 'SHELXT 2018/2 (Sheldrick, 2018)'
_diffrn_ambient_environment N~2~
_diffrn_ambient_temperature 140.00(10)
_diffrn_detector 'CCD plate'
_diffrn_detector_area_resol_mean 10.2665
_diffrn_detector_type Atlas
_diffrn_measured_fraction_theta_full 0.998
_diffrn_measured_fraction_theta_max 0.976
_diffrn_measurement_details
;
List of Runs (angles in degrees, time in seconds):

  # Type    Start    End  Width  t~exp~   \w     \q     \k     \f   Frames
#--------------------------------------------------------------------------
  1  \w    -61.00  32.00   1.00    4.60    --  -43.01  77.00   0.00   93
  2  \w   -113.00 -84.00   1.00    4.60    --  -43.01 -99.00 120.00   29
  3  \w     53.00  94.00   1.00    4.60    --   43.01-125.00-150.00   41
  4  \w    101.00 178.00   1.00   18.40    --  103.18 111.00-150.00   77
  5  \w     81.00 175.00   1.00   18.40    --  103.18  61.00  30.00   94
  6  \w     29.00  76.00   1.00   18.40    --  103.18-111.00-180.00   47
  7  \w     88.00 113.00   1.00   18.40    --  103.18-111.00-180.00   25
  8  \w    101.00 143.00   1.00   18.40    --  103.18 111.00 150.00   42
;
_diffrn_measurement_device 'four-circle diffractometer'
_diffrn_measurement_device_type 'SuperNova, Dual, Cu at home/near, Atlas'
_diffrn_measurement_method '\w scans'
_diffrn_orient_matrix_type 'CrysAlisPro convention (1999,Acta A55,543-557)'
_diffrn_orient_matrix_UB_11 -0.0099510000
_diffrn_orient_matrix_UB_12 0.0925663000
_diffrn_orient_matrix_UB_13 -0.0112318000
_diffrn_orient_matrix_UB_21 -0.0723132000
_diffrn_orient_matrix_UB_22 -0.0044222000
_diffrn_orient_matrix_UB_23 0.0365970000
_diffrn_orient_matrix_UB_31 0.0361708000
_diffrn_orient_matrix_UB_32 0.0170619000
_diffrn_orient_matrix_UB_33 0.0699571000
_diffrn_radiation_monochromator mirror
_diffrn_radiation_probe x-ray
_diffrn_radiation_type 'Cu K\a'
_diffrn_radiation_wavelength 1.54184
_diffrn_reflns_av_R_equivalents 0.0355
_diffrn_reflns_av_unetI/netI 0.0328
_diffrn_reflns_Laue_measured_fraction_full 0.998
_diffrn_reflns_Laue_measured_fraction_max 0.976
_diffrn_reflns_limit_h_max 23
_diffrn_reflns_limit_h_min -22
_diffrn_reflns_limit_k_max 19
_diffrn_reflns_limit_k_min -19
_diffrn_reflns_limit_l_max 23
_diffrn_reflns_limit_l_min -15
_diffrn_reflns_number 15890
_diffrn_reflns_point_group_measured_fraction_full 0.998
_diffrn_reflns_point_group_measured_fraction_max 0.976
_diffrn_reflns_theta_full 67.684
_diffrn_reflns_theta_max 72.428
_diffrn_reflns_theta_min 4.244
_diffrn_source 'micro-focus sealed X-ray tube'
_diffrn_source_type 'SuperNova (Cu) X-ray Source'
_exptl_absorpt_coefficient_mu 1.439
_exptl_absorpt_correction_T_max 1.000
_exptl_absorpt_correction_T_min 0.802
_exptl_absorpt_correction_type gaussian
_exptl_absorpt_process_details
;
CrysAlisPro 1.171.40.62a (Rigaku Oxford Diffraction, 2019)
 Numerical absorption correction based on Gaussian integration over
 a multifaceted crystal model.
 Empirical absorption correction using spherical harmonics
 as implemented in SCALE3 ABSPACK scaling algorithm
;
_exptl_crystal_colour 'clear colourless'
_exptl_crystal_density_diffrn 1.595
_exptl_crystal_description irregular
_exptl_crystal_F_000 2880
_exptl_crystal_size_max 0.308
_exptl_crystal_size_mid 0.136
_exptl_crystal_size_min 0.128
_refine_diff_density_max 0.646
_refine_diff_density_min -0.291
_refine_diff_density_rms 0.058
_refine_ls_extinction_coef 0.00015(6)
_refine_ls_extinction_expression Fc^*^=kFc[1+0.001xFc^2^\l^3^/sin(2\q)]^-1/4^
_refine_ls_extinction_method 'SHELXL-2018/3 (Sheldrick 2018)'
_refine_ls_goodness_of_fit_ref 1.056
_refine_ls_hydrogen_treatment constr
_refine_ls_matrix_type full
_refine_ls_number_parameters 468
_refine_ls_number_reflns 5770
_refine_ls_number_restraints 43
_refine_ls_restrained_S_all 1.060
_refine_ls_R_factor_all 0.0643
_refine_ls_R_factor_gt 0.0554
_refine_ls_shift/su_max 0.000
_refine_ls_shift/su_mean 0.000
_refine_ls_structure_factor_coef Fsqd
_refine_ls_weighting_details 'w=1/[\s^2^(Fo^2^)+(0.0696P)^2^+5.1386P] where P=(Fo^2^+2Fc^2^)/3'
_refine_ls_weighting_scheme calc
_refine_ls_wR_factor_gt 0.1445
_refine_ls_wR_factor_ref 0.1510
_reflns_Friedel_coverage 0.000
_reflns_number_gt 4910
_reflns_number_total 5770
_reflns_threshold_expression 'I > 2\s(I)'
_cod_data_source_file d0dt00049c2.cif
_cod_data_source_block il343
_cod_depositor_comments
;
The following automatic conversions were performed:

data item '_exptl_absorpt_correction_type' value 'Gaussian' was
changed to 'gaussian' in accordance with the
/home/data/users/saulius/crontab/automatic-downloads/rss-feeds/RSC/lib/dictionaries/cif_core.dic
dictionary named 'cif_core.dic' version 2.4.2 last updated on
2011-04-26.

Automatic conversion script
Id: cif_fix_values 7556 2019-12-06 15:28:31Z antanas 

 Adding full bibliography for 7703444--7703450.cif.
;
_cod_database_code 7703448
_shelx_shelxl_version_number 2018/3
_audit_contact_author 'Farzaneh Fadaei Tirani'
_chemical_oxdiff_formula 'C30 H19 B F15 N3'
_shelx_space_group_comment
;
The symmetry employed for this shelxl refinement is uniquely defined
by the following loop, which should always be used as a source of
symmetry information in preference to the above space-group names.
They are only intended as comments.
;
_shelx_estimated_absorpt_t_max 0.837
_shelx_estimated_absorpt_t_min 0.666
_reflns_odcompleteness_completeness 99.80
_reflns_odcompleteness_iscentric 1
_reflns_odcompleteness_theta 66.97
_olex2_refinement_description
;
1. Fixed Uiso
 At 1.2 times of:
  All C(H) groups, All C(H,H) groups
 At 1.5 times of:
  All C(H,H,H) groups
2. Restrained distances
 C11A-C12A \\sim C11B-C12B
 with sigma of 0.02
 C11A-C10 \\sim C11B-C10 \\sim C12A-C10 \\sim C12B-C10
 with sigma of 0.02
3. Uiso/Uaniso restraints and constraints
C10 \\sim C11A \\sim C11B \\sim C12A \\sim C12B: within 2A with sigma of 0.005
and sigma for terminal atoms of 0.01 within 2A
4. Others
 Sof(H10A)=Sof(C11B)=Sof(H11D)=Sof(H11E)=Sof(H11F)=Sof(C12B)=Sof(H12D)=
 Sof(H12E)=Sof(H12F)=1-FVAR(1)
 Sof(H10)=Sof(C11A)=Sof(H11A)=Sof(H11B)=Sof(H11C)=Sof(C12A)=Sof(H12A)=
 Sof(H12B)=Sof(H12C)=FVAR(1)
5.a Ternary CH refined with riding coordinates:
 C7(H7), C10(H10), C10(H10A)
5.b Aromatic/amide H refined with riding coordinates:
 C2(H2), C3(H3), C4(H4), C5(H5), C6(H6)
5.c Idealised Me refined as rotating group:
 C8(H8A,H8B,H8C), C9(H9A,H9B,H9C), C11A(H11A,H11B,H11C), C11B(H11D,H11E,H11F),
 C12A(H12A,H12B,H12C), C12B(H12D,H12E,H12F)
;
_olex2_submission_special_instructions 'No special instructions were received'
_oxdiff_exptl_absorpt_empirical_details
;
Empirical correction (ABSPACK) includes:
- Absorption correction using spherical harmonics
- Frame scaling
- B-factor correction
;
_oxdiff_exptl_absorpt_empirical_full_max 1.448
_oxdiff_exptl_absorpt_empirical_full_min 0.819

loop_
_space_group_symop_operation_xyz
'x, y, z'
'-x+1/2, -y, z+1/2'
'-x, y+1/2, -z+1/2'
'x+1/2, -y+1/2, -z'
'-x, -y, -z'
'x-1/2, y, -z-1/2'
'x, -y-1/2, z-1/2'
'-x-1/2, y-1/2, z'

loop_
_atom_site_label
_atom_site_type_symbol
_atom_site_fract_x
_atom_site_fract_y
_atom_site_fract_z
_atom_site_U_iso_or_equiv
_atom_site_adp_type
_atom_site_occupancy
_atom_site_site_symmetry_order
_atom_site_calc_flag
_atom_site_refinement_flags_posn
_atom_site_refinement_flags_adp
_atom_site_refinement_flags_occupancy
_atom_site_disorder_assembly
_atom_site_disorder_group
F1 F 0.58544(8) 0.46591(10) 0.44566(8) 0.0425(4) Uani 1 1 d . . . . .
F2 F 0.61637(12) 0.53860(15) 0.32690(10) 0.0694(6) Uani 1 1 d . . . . .
F3 F 0.75153(13) 0.53741(16) 0.27779(10) 0.0766(7) Uani 1 1 d . . . . .
F4 F 0.85624(10) 0.46668(15) 0.35518(10) 0.0650(6) Uani 1 1 d . . . . .
F5 F 0.82740(7) 0.39806(10) 0.47468(7) 0.0389(4) Uani 1 1 d . . . . .
F6 F 0.71103(8) 0.21062(9) 0.59468(8) 0.0399(4) Uani 1 1 d . . . . .
F7 F 0.81130(10) 0.17493(12) 0.68473(9) 0.0564(5) Uani 1 1 d . . . . .
F8 F 0.90529(10) 0.29078(15) 0.72728(9) 0.0644(6) Uani 1 1 d . . . . .
F9 F 0.89207(8) 0.44723(13) 0.67994(8) 0.0517(5) Uani 1 1 d . . . . .
F10 F 0.78670(8) 0.48651(9) 0.59443(8) 0.0395(4) Uani 1 1 d . . . . .
F11 F 0.64186(9) 0.56770(10) 0.53783(10) 0.0474(4) Uani 1 1 d . . . . .
F12 F 0.55761(10) 0.64203(11) 0.62618(12) 0.0658(6) Uani 1 1 d . . . . .
F13 F 0.50686(11) 0.56226(16) 0.73960(13) 0.0787(7) Uani 1 1 d . . . . .
F14 F 0.54128(10) 0.40184(15) 0.75935(9) 0.0641(6) Uani 1 1 d . . . . .
F15 F 0.62096(8) 0.32384(10) 0.66892(7) 0.0389(4) Uani 1 1 d . . . . .
N1 N 0.63472(10) 0.30865(12) 0.50915(10) 0.0279(4) Uani 1 1 d . . . . .
N2 N 0.57679(10) 0.28791(12) 0.54012(10) 0.0284(4) Uani 1 1 d . . . . .
N3 N 0.54187(11) 0.22217(13) 0.52682(11) 0.0317(4) Uani 1 1 d . . . . .
C1 C 0.65694(13) 0.27504(16) 0.44250(13) 0.0341(5) Uani 1 1 d . . . . .
C2 C 0.61308(14) 0.28816(18) 0.38571(13) 0.0392(6) Uani 1 1 d . . . . .
H2 H 0.568941 0.315002 0.391727 0.047 Uiso 1 1 calc R U . . .
C3 C 0.63348(16) 0.2623(2) 0.32058(14) 0.0482(7) Uani 1 1 d . . . . .
H3 H 0.603063 0.270532 0.282043 0.058 Uiso 1 1 calc R U . . .
C4 C 0.69790(17) 0.2246(2) 0.31158(16) 0.0571(9) Uani 1 1 d . . . . .
H4 H 0.711820 0.206303 0.266920 0.068 Uiso 1 1 calc R U . . .
C5 C 0.74217(15) 0.2134(2) 0.36747(16) 0.0523(8) Uani 1 1 d . . . . .
H5 H 0.786974 0.188273 0.360761 0.063 Uiso 1 1 calc R U . . .
C6 C 0.72239(13) 0.23806(19) 0.43323(15) 0.0409(6) Uani 1 1 d . . . . .
H6 H 0.753160 0.229838 0.471494 0.049 Uiso 1 1 calc R U . . .
C7 C 0.56211(14) 0.14678(17) 0.48741(15) 0.0402(6) Uani 1 1 d . . . . .
H7 H 0.609611 0.156661 0.466208 0.048 Uiso 1 1 calc R U . . .
C8 C 0.51094(18) 0.1293(2) 0.42956(16) 0.0556(8) Uani 1 1 d . . . . .
H8A H 0.464662 0.115182 0.449058 0.083 Uiso 1 1 calc R U . . .
H8B H 0.528548 0.083493 0.401774 0.083 Uiso 1 1 calc R U . . .
H8C H 0.506285 0.177844 0.400180 0.083 Uiso 1 1 calc R U . . .
C9 C 0.56948(18) 0.07610(19) 0.5381(2) 0.0577(8) Uani 1 1 d . . . . .
H9A H 0.600149 0.092525 0.576548 0.087 Uiso 1 1 calc R U . . .
H9B H 0.590307 0.028982 0.514286 0.087 Uiso 1 1 calc R U . . .
H9C H 0.522721 0.061262 0.556028 0.087 Uiso 1 1 calc R U . . .
C10 C 0.47299(15) 0.21911(18) 0.56502(16) 0.0453(7) Uani 1 1 d D U . . .
H10 H 0.450403 0.165480 0.553712 0.054 Uiso 0.706(17) 1 calc R U P A 1
H10A H 0.441282 0.175132 0.546865 0.054 Uiso 0.294(17) 1 calc R U P A 2
C11A C 0.4252(3) 0.2861(4) 0.5350(5) 0.0551(18) Uani 0.706(17) 1 d D U P A 1
H11A H 0.447062 0.339624 0.542723 0.083 Uiso 0.706(17) 1 calc R U P A 1
H11B H 0.378996 0.284294 0.557902 0.083 Uiso 0.706(17) 1 calc R U P A 1
H11C H 0.419117 0.277070 0.485185 0.083 Uiso 0.706(17) 1 calc R U P A 1
C11B C 0.4350(8) 0.3021(8) 0.5689(12) 0.058(3) Uani 0.294(17) 1 d D U P A 2
H11D H 0.468361 0.344104 0.584449 0.087 Uiso 0.294(17) 1 calc R U P A 2
H11E H 0.395582 0.298495 0.601728 0.087 Uiso 0.294(17) 1 calc R U P A 2
H11F H 0.416813 0.316592 0.522983 0.087 Uiso 0.294(17) 1 calc R U P A 2
C12A C 0.4787(5) 0.2237(6) 0.6420(3) 0.0579(18) Uani 0.706(17) 1 d D U P A 1
H12A H 0.513849 0.184055 0.658219 0.087 Uiso 0.706(17) 1 calc R U P A 1
H12B H 0.432668 0.211253 0.662827 0.087 Uiso 0.706(17) 1 calc R U P A 1
H12C H 0.493358 0.278908 0.655596 0.087 Uiso 0.706(17) 1 calc R U P A 1
C12B C 0.4975(10) 0.2013(12) 0.6406(7) 0.053(3) Uani 0.294(17) 1 d D U P A 2
H12D H 0.531155 0.155749 0.640472 0.080 Uiso 0.294(17) 1 calc R U P A 2
H12E H 0.456423 0.187002 0.669014 0.080 Uiso 0.294(17) 1 calc R U P A 2
H12F H 0.520433 0.250071 0.659743 0.080 Uiso 0.294(17) 1 calc R U P A 2
C13 C 0.70470(13) 0.43235(15) 0.46975(12) 0.0303(5) Uani 1 1 d . . . . .
C14 C 0.65427(14) 0.46817(17) 0.42696(14) 0.0378(6) Uani 1 1 d . . . . .
C15 C 0.66862(17) 0.5040(2) 0.36432(15) 0.0501(7) Uani 1 1 d . . . . .
C16 C 0.73675(19) 0.5038(2) 0.33960(15) 0.0547(8) Uani 1 1 d . . . . .
C17 C 0.78888(16) 0.4686(2) 0.37842(15) 0.0467(7) Uani 1 1 d . . . . .
C18 C 0.77224(14) 0.43408(16) 0.44179(13) 0.0349(5) Uani 1 1 d . . . . .
C19 C 0.74523(11) 0.35094(15) 0.58791(11) 0.0267(5) Uani 1 1 d . . . . .
C20 C 0.75469(12) 0.27220(16) 0.61333(12) 0.0316(5) Uani 1 1 d . . . . .
C21 C 0.80724(14) 0.25139(18) 0.66022(13) 0.0392(6) Uani 1 1 d . . . . .
C22 C 0.85396(13) 0.3101(2) 0.68236(13) 0.0425(7) Uani 1 1 d . . . . .
C23 C 0.84689(13) 0.38923(19) 0.65907(13) 0.0373(6) Uani 1 1 d . . . . .
C24 C 0.79281(12) 0.40786(16) 0.61392(12) 0.0315(5) Uani 1 1 d . . . . .
C25 C 0.63056(12) 0.43845(15) 0.59372(12) 0.0294(5) Uani 1 1 d . . . . .
C26 C 0.61480(13) 0.52108(16) 0.58899(14) 0.0368(6) Uani 1 1 d . . . . .
C27 C 0.57275(14) 0.56243(18) 0.63640(18) 0.0486(8) Uani 1 1 d . . . . .
C28 C 0.54705(15) 0.5218(2) 0.69367(17) 0.0518(8) Uani 1 1 d . . . . .
C29 C 0.56392(14) 0.4421(2) 0.70279(14) 0.0456(7) Uani 1 1 d . . . . .
C30 C 0.60494(13) 0.40262(17) 0.65421(13) 0.0351(5) Uani 1 1 d . . . . .
B1 B 0.67933(13) 0.38445(16) 0.54011(13) 0.0259(5) Uani 1 1 d . . . . .

loop_
_atom_site_aniso_label
_atom_site_aniso_U_11
_atom_site_aniso_U_22
_atom_site_aniso_U_33
_atom_site_aniso_U_23
_atom_site_aniso_U_13
_atom_site_aniso_U_12
F1 0.0322(7) 0.0521(9) 0.0432(8) 0.0110(7) -0.0106(6) 0.0023(7)
F2 0.0705(13) 0.0876(15) 0.0501(10) 0.0346(10) -0.0215(10) -0.0019(11)
F3 0.0856(15) 0.1044(18) 0.0397(9) 0.0356(11) 0.0003(10) -0.0222(13)
F4 0.0507(10) 0.0958(16) 0.0484(10) 0.0148(10) 0.0172(8) -0.0166(10)
F5 0.0266(7) 0.0544(9) 0.0357(8) 0.0049(7) 0.0035(6) 0.0004(6)
F6 0.0392(8) 0.0318(7) 0.0488(9) 0.0069(6) -0.0005(7) 0.0020(6)
F7 0.0535(10) 0.0626(11) 0.0531(10) 0.0241(9) 0.0019(8) 0.0243(9)
F8 0.0439(9) 0.1079(17) 0.0414(9) 0.0108(10) -0.0199(8) 0.0197(10)
F9 0.0325(8) 0.0824(13) 0.0402(8) -0.0137(8) -0.0101(7) -0.0084(8)
F10 0.0349(8) 0.0397(8) 0.0437(8) -0.0005(6) -0.0053(6) -0.0082(6)
F11 0.0458(9) 0.0314(8) 0.0649(10) 0.0043(7) -0.0056(8) 0.0044(7)
F12 0.0466(10) 0.0442(10) 0.1066(16) -0.0281(10) -0.0172(10) 0.0140(8)
F13 0.0512(11) 0.0978(17) 0.0870(15) -0.0578(13) 0.0139(11) 0.0098(11)
F14 0.0526(10) 0.1045(16) 0.0351(9) -0.0106(9) 0.0164(8) -0.0021(10)
F15 0.0369(8) 0.0520(9) 0.0278(7) 0.0081(6) 0.0022(6) 0.0035(7)
N1 0.0207(9) 0.0342(10) 0.0287(9) 0.0037(8) -0.0023(7) -0.0025(8)
N2 0.0292(10) 0.0288(10) 0.0272(9) 0.0031(8) -0.0033(8) -0.0008(8)
N3 0.0281(10) 0.0333(10) 0.0338(10) 0.0001(8) 0.0018(8) -0.0026(8)
C1 0.0257(11) 0.0374(13) 0.0392(13) -0.0032(10) 0.0037(10) -0.0034(10)
C2 0.0341(13) 0.0516(16) 0.0319(13) -0.0021(11) -0.0004(11) -0.0033(12)
C3 0.0459(15) 0.069(2) 0.0296(13) -0.0063(13) 0.0002(12) -0.0064(14)
C4 0.0439(16) 0.092(3) 0.0353(15) -0.0173(15) 0.0086(13) -0.0103(16)
C5 0.0268(12) 0.081(2) 0.0490(16) -0.0266(16) 0.0058(12) -0.0027(13)
C6 0.0263(11) 0.0560(16) 0.0405(14) -0.0120(12) -0.0008(10) -0.0035(11)
C7 0.0328(12) 0.0374(13) 0.0503(15) -0.0117(12) 0.0068(11) -0.0056(11)
C8 0.0595(19) 0.064(2) 0.0431(15) -0.0116(15) 0.0007(14) -0.0267(16)
C9 0.0489(17) 0.0366(15) 0.088(2) 0.0035(16) -0.0079(17) 0.0013(13)
C10 0.0382(14) 0.0419(14) 0.0557(16) -0.0019(12) 0.0185(13) -0.0070(11)
C11A 0.025(2) 0.051(3) 0.089(5) 0.001(3) 0.015(3) 0.0054(19)
C11B 0.035(5) 0.062(6) 0.077(7) 0.001(5) 0.016(5) 0.013(4)
C12A 0.064(4) 0.060(4) 0.050(2) -0.017(2) 0.035(2) -0.018(3)
C12B 0.052(6) 0.049(6) 0.059(5) -0.008(5) 0.037(5) -0.010(5)
C13 0.0317(12) 0.0321(12) 0.0271(11) 0.0030(9) -0.0040(9) -0.0034(10)
C14 0.0374(13) 0.0413(14) 0.0347(13) 0.0074(11) -0.0065(11) -0.0029(11)
C15 0.0537(17) 0.0582(18) 0.0383(14) 0.0185(13) -0.0152(13) -0.0076(14)
C16 0.066(2) 0.068(2) 0.0301(13) 0.0179(14) -0.0028(14) -0.0155(17)
C17 0.0437(15) 0.0600(18) 0.0364(14) 0.0070(13) 0.0073(12) -0.0123(14)
C18 0.0336(12) 0.0408(13) 0.0304(12) 0.0043(10) -0.0027(10) -0.0042(11)
C19 0.0211(10) 0.0365(12) 0.0226(10) 0.0002(9) 0.0010(8) 0.0017(9)
C20 0.0255(11) 0.0405(13) 0.0289(11) 0.0034(10) 0.0021(9) 0.0053(10)
C21 0.0336(12) 0.0519(16) 0.0320(12) 0.0116(11) 0.0053(11) 0.0168(12)
C22 0.0271(12) 0.077(2) 0.0232(11) 0.0047(12) -0.0040(10) 0.0139(13)
C23 0.0242(11) 0.0627(17) 0.0251(11) -0.0066(11) -0.0021(9) -0.0003(11)
C24 0.0245(11) 0.0439(14) 0.0262(11) 0.0005(10) -0.0003(9) 0.0010(10)
C25 0.0222(10) 0.0356(12) 0.0306(11) -0.0021(9) -0.0048(9) 0.0021(9)
C26 0.0271(11) 0.0379(13) 0.0454(14) -0.0042(11) -0.0080(11) -0.0001(10)
C27 0.0305(13) 0.0409(15) 0.074(2) -0.0250(14) -0.0145(14) 0.0072(11)
C28 0.0299(13) 0.071(2) 0.0545(17) -0.0325(16) 0.0029(13) 0.0024(13)
C29 0.0321(13) 0.070(2) 0.0350(13) -0.0142(13) 0.0027(11) -0.0013(13)
C30 0.0271(11) 0.0490(15) 0.0291(12) -0.0034(11) -0.0026(10) 0.0028(11)
B1 0.0225(11) 0.0297(12) 0.0256(12) 0.0017(10) -0.0012(10) -0.0008(10)

loop_
_atom_type_symbol
_atom_type_description
_atom_type_scat_dispersion_real
_atom_type_scat_dispersion_imag
_atom_type_scat_source
C C 0.0181 0.0091 'International Tables Vol C Tables 4.2.6.8 and 6.1.1.4'
H H 0.0000 0.0000 'International Tables Vol C Tables 4.2.6.8 and 6.1.1.4'
B B 0.0090 0.0039 'International Tables Vol C Tables 4.2.6.8 and 6.1.1.4'
F F 0.0727 0.0534 'International Tables Vol C Tables 4.2.6.8 and 6.1.1.4'
N N 0.0311 0.0180 'International Tables Vol C Tables 4.2.6.8 and 6.1.1.4'

loop_
_exptl_crystal_face_index_h
_exptl_crystal_face_index_k
_exptl_crystal_face_index_l
_exptl_crystal_face_perp_dist
-1 0 0 0.0865
0 -1 -1 0.1113
1 -2 2 0.0805
1 2 -1 0.0656
1 0 -1 0.1027
-2 0 1 0.0936
0 1 0 0.0647
-1 -2 0 0.0684
-1 1 0 0.0943
1 -1 0 0.0348
1 1 2 0.1509
0 2 -1 0.0666
0 -2 1 0.0614
0 0 -1 0.1519
0 0 1 0.1482
1 0 0 0.0498

loop_
_geom_angle_atom_site_label_1
_geom_angle_atom_site_label_2
_geom_angle_atom_site_label_3
_geom_angle
N2 N1 C1 123.51(19)
N2 N1 B1 118.21(19)
C1 N1 B1 117.71(18)
N3 N2 N1 124.1(2)
N2 N3 C7 131.1(2)
N2 N3 C10 112.0(2)
C10 N3 C7 116.4(2)
C2 C1 N1 117.7(2)
C6 C1 N1 122.2(2)
C6 C1 C2 119.8(2)
C1 C2 H2 119.9
C3 C2 C1 120.2(3)
C3 C2 H2 119.9
C2 C3 H3 120.0
C4 C3 C2 119.9(3)
C4 C3 H3 120.0
C3 C4 H4 120.1
C3 C4 C5 119.9(3)
C5 C4 H4 120.1
C4 C5 H5 119.5
C4 C5 C6 121.0(3)
C6 C5 H5 119.5
C1 C6 H6 120.5
C5 C6 C1 119.1(3)
C5 C6 H6 120.5
N3 C7 H7 107.7
N3 C7 C8 111.7(2)
N3 C7 C9 108.8(2)
C8 C7 H7 107.7
C8 C7 C9 113.1(3)
C9 C7 H7 107.7
C7 C8 H8A 109.5
C7 C8 H8B 109.5
C7 C8 H8C 109.5
H8A C8 H8B 109.5
H8A C8 H8C 109.5
H8B C8 H8C 109.5
C7 C9 H9A 109.5
C7 C9 H9B 109.5
C7 C9 H9C 109.5
H9A C9 H9B 109.5
H9A C9 H9C 109.5
H9B C9 H9C 109.5
N3 C10 H10 107.0
N3 C10 H10A 111.9
N3 C10 C11A 107.6(3)
N3 C10 C11B 113.6(6)
N3 C10 C12B 102.0(8)
C11A C10 H10 107.0
C11B C10 H10A 111.9
C11B C10 C12B 105.0(8)
C12A C10 N3 115.2(4)
C12A C10 H10 107.0
C12A C10 C11A 112.5(4)
C12B C10 H10A 111.9
C10 C11A H11A 109.5
C10 C11A H11B 109.5
C10 C11A H11C 109.5
H11A C11A H11B 109.5
H11A C11A H11C 109.5
H11B C11A H11C 109.5
C10 C11B H11D 109.5
C10 C11B H11E 109.5
C10 C11B H11F 109.5
H11D C11B H11E 109.5
H11D C11B H11F 109.5
H11E C11B H11F 109.5
C10 C12A H12A 109.5
C10 C12A H12B 109.5
C10 C12A H12C 109.5
H12A C12A H12B 109.5
H12A C12A H12C 109.5
H12B C12A H12C 109.5
C10 C12B H12D 109.5
C10 C12B H12E 109.5
C10 C12B H12F 109.5
H12D C12B H12E 109.5
H12D C12B H12F 109.5
H12E C12B H12F 109.5
C14 C13 B1 119.5(2)
C18 C13 C14 113.0(2)
C18 C13 B1 127.0(2)
F1 C14 C13 119.3(2)
F1 C14 C15 116.0(2)
C15 C14 C13 124.6(3)
F2 C15 C14 120.5(3)
F2 C15 C16 120.1(3)
C14 C15 C16 119.4(3)
F3 C16 C15 120.2(3)
F3 C16 C17 120.7(3)
C17 C16 C15 119.1(3)
F4 C17 C16 120.5(3)
F4 C17 C18 119.9(3)
C16 C17 C18 119.6(3)
F5 C18 C13 121.1(2)
F5 C18 C17 114.6(2)
C17 C18 C13 124.2(3)
C20 C19 B1 127.2(2)
C24 C19 C20 114.2(2)
C24 C19 B1 118.0(2)
F6 C20 C19 121.2(2)
F6 C20 C21 115.4(2)
C21 C20 C19 123.4(2)
F7 C21 C20 120.1(3)
F7 C21 C22 120.4(2)
C22 C21 C20 119.5(3)
F8 C22 C21 120.1(3)
F8 C22 C23 120.3(3)
C21 C22 C23 119.6(2)
F9 C23 C22 120.4(2)
F9 C23 C24 120.5(3)
C22 C23 C24 119.1(3)
F10 C24 C19 119.0(2)
F10 C24 C23 116.9(2)
C23 C24 C19 124.1(2)
C26 C25 C30 113.0(2)
C26 C25 B1 127.1(2)
C30 C25 B1 119.8(2)
F11 C26 C25 121.2(2)
F11 C26 C27 115.1(3)
C25 C26 C27 123.7(3)
F12 C27 C26 119.7(3)
F12 C27 C28 120.6(3)
C28 C27 C26 119.7(3)
F13 C28 C27 119.5(3)
F13 C28 C29 121.5(3)
C29 C28 C27 119.1(3)
F14 C29 C28 120.2(3)
F14 C29 C30 120.1(3)
C28 C29 C30 119.7(3)
F15 C30 C25 119.9(2)
F15 C30 C29 115.4(2)
C29 C30 C25 124.7(3)
N1 B1 C13 102.30(18)
N1 B1 C19 110.33(18)
N1 B1 C25 110.67(18)
C13 B1 C19 113.75(19)
C13 B1 C25 115.4(2)
C25 B1 C19 104.51(18)

loop_
_geom_bond_atom_site_label_1
_geom_bond_atom_site_label_2
_geom_bond_distance
F1 C14 1.351(3)
F2 C15 1.348(4)
F3 C16 1.344(3)
F4 C17 1.351(3)
F5 C18 1.356(3)
F6 C20 1.351(3)
F7 C21 1.340(3)
F8 C22 1.339(3)
F9 C23 1.339(3)
F10 C24 1.346(3)
F11 C26 1.349(3)
F12 C27 1.348(4)
F13 C28 1.342(3)
F14 C29 1.346(4)
F15 C30 1.354(3)
N1 N2 1.293(3)
N1 C1 1.461(3)
N1 B1 1.615(3)
N2 N3 1.288(3)
N3 C7 1.499(3)
N3 C10 1.498(3)
C1 C2 1.392(4)
C1 C6 1.389(4)
C2 H2 0.9500
C2 C3 1.382(4)
C3 H3 0.9500
C3 C4 1.376(5)
C4 H4 0.9500
C4 C5 1.378(5)
C5 H5 0.9500
C5 C6 1.384(4)
C6 H6 0.9500
C7 H7 1.0000
C7 C8 1.505(4)
C7 C9 1.521(4)
C8 H8A 0.9800
C8 H8B 0.9800
C8 H8C 0.9800
C9 H9A 0.9800
C9 H9B 0.9800
C9 H9C 0.9800
C10 H10 1.0000
C10 H10A 1.0000
C10 C11A 1.533(6)
C10 C11B 1.538(11)
C10 C12A 1.493(7)
C10 C12B 1.558(12)
C11A H11A 0.9800
C11A H11B 0.9800
C11A H11C 0.9800
C11B H11D 0.9800
C11B H11E 0.9800
C11B H11F 0.9800
C12A H12A 0.9800
C12A H12B 0.9800
C12A H12C 0.9800
C12B H12D 0.9800
C12B H12E 0.9800
C12B H12F 0.9800
C13 C14 1.391(4)
C13 C18 1.387(4)
C13 B1 1.640(3)
C14 C15 1.371(4)
C15 C16 1.374(5)
C16 C17 1.365(5)
C17 C18 1.384(4)
C19 C20 1.390(3)
C19 C24 1.389(3)
C19 B1 1.644(3)
C20 C21 1.387(3)
C21 C22 1.373(4)
C22 C23 1.377(4)
C23 C24 1.378(3)
C25 C26 1.387(4)
C25 C30 1.394(4)
C25 B1 1.644(3)
C26 C27 1.388(4)
C27 C28 1.379(5)
C28 C29 1.354(5)
C29 C30 1.378(4)

loop_
_geom_torsion_atom_site_label_1
_geom_torsion_atom_site_label_2
_geom_torsion_atom_site_label_3
_geom_torsion_atom_site_label_4
_geom_torsion
F1 C14 C15 F2 3.7(4)
F1 C14 C15 C16 -175.7(3)
F2 C15 C16 F3 -0.5(5)
F2 C15 C16 C17 179.8(3)
F3 C16 C17 F4 -0.3(5)
F3 C16 C17 C18 -179.7(3)
F4 C17 C18 F5 -1.9(4)
F4 C17 C18 C13 -179.4(3)
F6 C20 C21 F7 -1.2(3)
F6 C20 C21 C22 -179.8(2)
F7 C21 C22 F8 1.9(4)
F7 C21 C22 C23 -177.0(2)
F8 C22 C23 F9 1.4(4)
F8 C22 C23 C24 -178.7(2)
F9 C23 C24 F10 -2.2(3)
F9 C23 C24 C19 177.7(2)
F11 C26 C27 F12 4.8(4)
F11 C26 C27 C28 -174.9(2)
F12 C27 C28 F13 -0.2(4)
F12 C27 C28 C29 -179.3(2)
F13 C28 C29 F14 -1.0(4)
F13 C28 C29 C30 179.6(3)
F14 C29 C30 F15 -1.5(4)
F14 C29 C30 C25 179.5(2)
N1 N2 N3 C7 14.4(4)
N1 N2 N3 C10 -173.6(2)
N1 C1 C2 C3 175.9(3)
N1 C1 C6 C5 -175.0(3)
N2 N1 C1 C2 61.1(3)
N2 N1 C1 C6 -125.1(3)
N2 N1 B1 C13 -139.57(19)
N2 N1 B1 C19 99.1(2)
N2 N1 B1 C25 -16.1(3)
N2 N3 C7 C8 -124.2(3)
N2 N3 C7 C9 110.3(3)
N2 N3 C10 C11A 67.9(5)
N2 N3 C10 C11B 39.2(11)
N2 N3 C10 C12A -58.5(5)
N2 N3 C10 C12B -73.2(8)
C1 N1 N2 N3 19.1(3)
C1 N1 B1 C13 32.1(3)
C1 N1 B1 C19 -89.3(2)
C1 N1 B1 C25 155.5(2)
C1 C2 C3 C4 -1.0(5)
C2 C1 C6 C5 -1.3(4)
C2 C3 C4 C5 -0.6(5)
C3 C4 C5 C6 1.3(6)
C4 C5 C6 C1 -0.3(5)
C6 C1 C2 C3 2.0(4)
C7 N3 C10 C11A -118.8(4)
C7 N3 C10 C11B -147.5(10)
C7 N3 C10 C12A 114.8(5)
C7 N3 C10 C12B 100.1(8)
C10 N3 C7 C8 64.1(3)
C10 N3 C7 C9 -61.4(3)
C13 C14 C15 F2 -178.8(3)
C13 C14 C15 C16 1.8(5)
C14 C13 C18 F5 -176.5(2)
C14 C13 C18 C17 0.9(4)
C14 C13 B1 N1 65.0(3)
C14 C13 B1 C19 -176.0(2)
C14 C13 B1 C25 -55.2(3)
C14 C15 C16 F3 178.9(3)
C14 C15 C16 C17 -0.8(5)
C15 C16 C17 F4 179.3(3)
C15 C16 C17 C18 -0.1(5)
C16 C17 C18 F5 177.5(3)
C16 C17 C18 C13 0.0(5)
C18 C13 C14 F1 175.6(2)
C18 C13 C14 C15 -1.8(4)
C18 C13 B1 N1 -106.7(3)
C18 C13 B1 C19 12.3(3)
C18 C13 B1 C25 133.1(3)
C19 C20 C21 F7 177.2(2)
C19 C20 C21 C22 -1.5(4)
C20 C19 C24 F10 -177.8(2)
C20 C19 C24 C23 2.3(3)
C20 C19 B1 N1 -14.2(3)
C20 C19 B1 C13 -128.5(2)
C20 C19 B1 C25 104.8(3)
C20 C21 C22 F8 -179.5(2)
C20 C21 C22 C23 1.6(4)
C21 C22 C23 F9 -179.8(2)
C21 C22 C23 C24 0.1(4)
C22 C23 C24 F10 177.9(2)
C22 C23 C24 C19 -2.2(4)
C24 C19 C20 F6 177.8(2)
C24 C19 C20 C21 -0.5(3)
C24 C19 B1 N1 174.64(19)
C24 C19 B1 C13 60.4(3)
C24 C19 B1 C25 -66.4(2)
C25 C26 C27 F12 -177.1(2)
C25 C26 C27 C28 3.1(4)
C26 C25 C30 F15 -174.7(2)
C26 C25 C30 C29 4.3(4)
C26 C25 B1 N1 -122.3(2)
C26 C25 B1 C13 -6.8(3)
C26 C25 B1 C19 118.9(2)
C26 C27 C28 F13 179.5(2)
C26 C27 C28 C29 0.5(4)
C27 C28 C29 F14 178.0(3)
C27 C28 C29 C30 -1.4(4)
C28 C29 C30 F15 177.9(2)
C28 C29 C30 C25 -1.1(4)
C30 C25 C26 F11 172.7(2)
C30 C25 C26 C27 -5.2(4)
C30 C25 B1 N1 62.9(3)
C30 C25 B1 C13 178.5(2)
C30 C25 B1 C19 -55.8(3)
B1 N1 N2 N3 -169.8(2)
B1 N1 C1 C2 -110.0(3)
B1 N1 C1 C6 63.8(3)
B1 C13 C14 F1 2.8(4)
B1 C13 C14 C15 -174.6(3)
B1 C13 C18 F5 -4.3(4)
B1 C13 C18 C17 173.0(3)
B1 C19 C20 F6 6.4(4)
B1 C19 C20 C21 -171.9(2)
B1 C19 C24 F10 -5.5(3)
B1 C19 C24 C23 174.5(2)
B1 C25 C26 F11 -2.3(4)
B1 C25 C26 C27 179.7(2)
B1 C25 C30 F15 0.7(3)
B1 C25 C30 C29 179.7(2)

loop_
_exptl_oxdiff_crystal_face_indexfrac_h
_exptl_oxdiff_crystal_face_indexfrac_k
_exptl_oxdiff_crystal_face_indexfrac_l
_exptl_oxdiff_crystal_face_x
_exptl_oxdiff_crystal_face_y
_exptl_oxdiff_crystal_face_z
-1.0000 -0.0000 -0.0000 0.0099 0.0723 -0.0362
0.0001 -1.0000 -1.0000 -0.0813 -0.0322 -0.0870
1.0001 -1.9998 2.0000 -0.2175 0.0097 0.1420
0.9998 2.0000 -1.0000 0.1864 -0.1177 0.0003
0.9999 0.0000 -1.0000 0.0013 -0.1089 -0.0338
-1.9999 -0.0001 1.0000 0.0087 0.1812 -0.0024
-0.0001 1.0000 0.0000 0.0926 -0.0044 0.0171
-0.9999 -2.0000 -0.0001 -0.1752 0.0811 -0.0703
-1.0000 0.9999 0.0000 0.1025 0.0679 -0.0191
1.0000 -0.9999 -0.0000 -0.1025 -0.0679 0.0191
0.9999 1.0002 2.0001 0.0602 -0.0035 0.1931
-0.0001 1.9999 -1.0000 0.1964 -0.0454 -0.0358
0.0001 -1.9999 1.0000 -0.1964 0.0454 0.0358
-0.0000 -0.0000 -1.0000 0.0112 -0.0366 -0.0700
0.0000 0.0000 1.0000 -0.0112 0.0366 0.0700
1.0000 0.0000 0.0000 -0.0099 -0.0723 0.0362
